data_7050932
loop_
_publ_author_name
'Maria J. Calhorda'
'Isabel S. Gon\,calves'
'Brian J. Goodfellow'
'Eberhardt Herdtweck'
'Carlos C. Rom\~ao'
'Beatriz Royo'
'Lu\'is F. Veiros'

_publ_section_title
;
 Exocyclic coordination of the \h3-fluorenyl,
 \h3-cyclopenta[def]phenanthrenyl and
 \h3-8,9-dihydrocyclopenta[def]phenanthrenyl anions: X-ray crystal
 structures, NMR fluxionality and theoretical studies
;
_journal_issue 11
_journal_name_full 'New J. Chem.'
_journal_page_first 1552
_journal_page_last 1558
_journal_paper_doi 10.1039/b204418h
_journal_volume 26
_journal_year 2002
_chemical_compound_source 'see text'
_chemical_formula_moiety 'C26 H18 Mo O2'
_chemical_formula_sum 'C26 H18 Mo O2'
_chemical_formula_weight 458.37
_chemical_name_systematic
;
? 
;
_space_group_IT_number 2
_symmetry_cell_setting triclinic
_symmetry_space_group_name_Hall '-P 1'
_symmetry_space_group_name_H-M 'P -1'
_atom_sites_solution_hydrogens difmap
_atom_sites_solution_primary direct
_atom_sites_solution_secondary difmap
_audit_creation_date 16-Apr-99
_audit_creation_method 'PLATON <TABLE ACC> option'
_audit_update_record
;
5-Sept-00  Updated by the Author E.H.
6-Oct-00  Updated by the Author E.H.
X-ray textwriting by E.H.
Checkcif    OK
5-Feb-02  Updated by the Author E.H.
3-Jul-02  Updated by the Author E.H.
;
_cell_angle_alpha 91.929(14)
_cell_angle_beta 106.072(13)
_cell_angle_gamma 99.804(15)
_cell_formula_units_Z 2
_cell_length_a 9.1945(11)
_cell_length_b 9.7882(12)
_cell_length_c 10.9604(12)
_cell_measurement_reflns_used 4881
_cell_measurement_temperature 173(1)
_cell_measurement_theta_max 25.85
_cell_measurement_theta_min 8.95
_cell_volume 930.6(2)
_computing_cell_refinement 'IPDS (STOE, 1997)'
_computing_data_collection 'IPDS (STOE, 1997)'
_computing_data_reduction 'IPDS (STOE, 1997)'
_computing_molecular_graphics 'PLATON (Spek, 1999)'
_computing_publication_material 'PLATON (Spek, 1999)'
_computing_structure_refinement 'SHELXL-97 (Sheldrick, 1998)'
_computing_structure_solution 'SIR-92 (Altomare, 1994)'
_diffrn_ambient_temperature 173(1)
_diffrn_detector 'imaging plate'
_diffrn_detector_area_resol_mean 6.7
_diffrn_measured_fraction_theta_full 0.930
_diffrn_measured_fraction_theta_max 0.930
_diffrn_measurement_device 'one-circle diffractometer'
_diffrn_measurement_device_type 'IPDS (STOE&CIE)'
_diffrn_measurement_method 'phi-rotation '
_diffrn_radiation_monochromator graphite
_diffrn_radiation_source 'NONIUS FR 591 rotating anode'
_diffrn_radiation_type 'Mo K\a'
_diffrn_radiation_wavelength 0.71073
_diffrn_reflns_av_R_equivalents 0.0329
_diffrn_reflns_av_sigmaI/netI 0.0252
_diffrn_reflns_limit_h_max 11
_diffrn_reflns_limit_h_min -11
_diffrn_reflns_limit_k_max 11
_diffrn_reflns_limit_k_min -11
_diffrn_reflns_limit_l_max 13
_diffrn_reflns_limit_l_min -13
_diffrn_reflns_number 12871
_diffrn_reflns_theta_full 25.69
_diffrn_reflns_theta_max 25.69
_diffrn_reflns_theta_min 2.12
_diffrn_standards_decay_% 0
_diffrn_standards_interval_count 0
_diffrn_standards_interval_time .
_diffrn_standards_number 0
_exptl_absorpt_coefficient_mu 0.725
_exptl_absorpt_correction_T_max 0.949
_exptl_absorpt_correction_T_min 0.516
_exptl_absorpt_correction_type none
_exptl_absorpt_process_details
; 
Neither decay correction nor absorption correction
;
_exptl_crystal_colour red
_exptl_crystal_density_diffrn 1.636
_exptl_crystal_density_meas ?
_exptl_crystal_density_method none
_exptl_crystal_description fragment
_exptl_crystal_F_000 464
_exptl_crystal_size_max 0.43
_exptl_crystal_size_mid 0.23
_exptl_crystal_size_min 0.15
_refine_diff_density_max 0.395
_refine_diff_density_min -0.337
_refine_diff_density_rms 0.056
_refine_ls_extinction_method none
_refine_ls_goodness_of_fit_ref 1.011
_refine_ls_hydrogen_treatment refall
_refine_ls_matrix_type full
_refine_ls_number_parameters 334
_refine_ls_number_reflns 3291
_refine_ls_number_restraints 0
_refine_ls_restrained_S_all 1.011
_refine_ls_R_factor_all 0.0244
_refine_ls_R_factor_gt 0.0205
_refine_ls_shift/su_max -0.001
_refine_ls_shift/su_mean 0.000
_refine_ls_structure_factor_coef Fsqd
_refine_ls_weighting_details 'w=1/[\s^2^(Fo^2^)+(0.0374P)^2^+0.0000P] where P=(Fo^2^+2Fc^2^)/3'
_refine_ls_weighting_scheme sigma
_refine_ls_wR_factor_gt 0.0515
_refine_ls_wR_factor_ref 0.0523
_reflns_number_gt 2956
_reflns_number_total 3291
_reflns_threshold_expression >2sigma(I)
_cod_data_source_file b204418h.txt
_cod_data_source_block ROMU-3071-173
_cod_depositor_comments
;
The following automatic conversions were performed:
'_symmetry_cell_setting' value 'Triclinic' changed to 'triclinic'
according to '/home/saulius/struct/CIF-dictionaries/cif_core.dic'
dictionary named 'cif_core.dic' version 2.4.1 from 2010-06-29.

Automatic conversion script
Id: cif_fix_enum 1527 2010-12-29 10:47:43Z saulius 

The following automatic conversions were performed:

'_exptl_crystal_density_meas' value 'none' was changed to '?' - the
value is perceived as not measured.

Automatic conversion script
Id: cif_fix_values 3008 2015-01-20 13:52:24Z robertas 
;
_cod_database_code 7050932

loop_
_symmetry_equiv_pos_as_xyz
x,y,z
-x,-y,-z

loop_
_atom_site_aniso_label
_atom_site_aniso_U_11
_atom_site_aniso_U_22
_atom_site_aniso_U_33
_atom_site_aniso_U_23
_atom_site_aniso_U_13
_atom_site_aniso_U_12
Mo 0.0151(1) 0.0156(1) 0.0174(1) 0.0053(1) 0.0037(1) 0.0031(1)
O1 0.0185(7) 0.0291(8) 0.0409(10) 0.0024(7) 0.0059(7) -0.0025(6)
O2 0.0436(9) 0.0309(8) 0.0435(11) 0.0015(7) 0.0279(9) 0.0066(7)
C1 0.0262(11) 0.0191(9) 0.0225(12) 0.0049(8) 0.0074(9) 0.0098(8)
C2 0.0225(10) 0.0176(10) 0.0269(12) 0.0086(8) 0.0042(9) 0.0002(8)
C3 0.0217(10) 0.0216(10) 0.0249(12) 0.0093(8) 0.0088(9) 0.0103(8)
C4 0.0169(9) 0.0225(10) 0.0226(12) 0.0098(8) 0.0027(8) 0.0080(8)
C5 0.0190(10) 0.0285(11) 0.0307(14) 0.0138(9) 0.0016(9) 0.0016(8)
C6 0.0310(12) 0.0229(11) 0.0323(15) 0.0036(10) -0.0068(10) -0.0033(9)
C7 0.0323(12) 0.0284(11) 0.0201(13) -0.0019(10) -0.0026(10) 0.0034(9)
C8 0.0220(10) 0.0230(10) 0.0207(12) 0.0044(8) 0.0014(9) 0.0078(8)
C9 0.0186(9) 0.0186(9) 0.0229(12) 0.0055(8) 0.0024(8) 0.0060(7)
C10 0.0224(9) 0.0177(9) 0.0190(11) 0.0047(8) 0.0059(8) 0.0084(8)
C11 0.0239(10) 0.0222(10) 0.0205(12) 0.0072(8) 0.0065(9) 0.0074(8)
C12 0.0308(11) 0.0200(10) 0.0300(14) 0.0082(9) 0.0104(10) 0.0016(9)
C13 0.0342(11) 0.0180(10) 0.0273(13) 0.0009(9) 0.0051(10) 0.0029(9)
C14 0.0343(11) 0.0220(10) 0.0197(12) 0.0021(9) 0.0066(9) 0.0110(9)
C15 0.0228(10) 0.0194(10) 0.0213(12) 0.0066(8) 0.0078(9) 0.0099(8)
C16 0.0322(12) 0.0422(14) 0.0260(14) -0.0039(11) 0.0125(11) -0.0025(10)
C17 0.062(2) 0.0267(12) 0.028(2) 0.0067(10) 0.0251(13) 0.0000(11)
C21 0.0251(10) 0.0220(10) 0.0169(12) 0.0057(8) 0.0036(9) 0.0020(8)
C22 0.0224(10) 0.0234(10) 0.0219(12) 0.0106(9) 0.0035(9) 0.0089(8)
C23 0.0300(11) 0.0153(9) 0.0229(12) 0.0081(8) 0.0073(9) 0.0036(8)
C23A 0.0237(10) 0.0199(10) 0.0226(12) 0.0099(8) 0.0083(9) 0.0008(8)
C24 0.0258(11) 0.0317(12) 0.0303(14) 0.0129(10) 0.0055(10) -0.0040(9)
C25 0.0210(11) 0.054(2) 0.042(2) 0.0292(13) 0.0124(11) 0.0073(11)
C26 0.0379(13) 0.0457(14) 0.045(2) 0.0252(12) 0.0284(13) 0.0208(12)
C27 0.0411(13) 0.0286(11) 0.0283(14) 0.0120(10) 0.0198(11) 0.0125(10)
C27A 0.0267(10) 0.0216(10) 0.0194(12) 0.0107(8) 0.0095(9) 0.0050(8)

loop_
_atom_site_label
_atom_site_thermal_displace_type
_atom_site_fract_x
_atom_site_fract_y
_atom_site_fract_z
_atom_site_occupancy
_atom_site_U_iso_or_equiv
Mo Uani 0.77625(2) 0.25071(2) 0.20849(2) 1.000 0.0161(1)
O1 Uani 0.4543(2) 0.0598(2) 0.1375(2) 1.000 0.0309(5)
O2 Uani 0.6278(2) 0.3845(2) 0.3932(2) 1.000 0.0363(5)
C1 Uani 0.5764(2) 0.1285(2) 0.1670(2) 1.000 0.0218(6)
C2 Uani 0.6847(2) 0.3348(2) 0.3259(2) 1.000 0.0232(6)
C3 Uani 0.8538(2) 0.0380(2) 0.2512(2) 1.000 0.0214(6)
C4 Uani 0.9061(2) 0.1239(2) 0.3713(2) 1.000 0.0206(6)
C5 Uani 0.9951(2) 0.2578(2) 0.4106(2) 1.000 0.0273(7)
C6 Uani 1.0026(3) 0.3159(2) 0.5340(2) 1.000 0.0330(7)
C7 Uani 0.9243(3) 0.2502(2) 0.6107(2) 1.000 0.0294(7)
C8 Uani 0.8287(2) 0.1169(2) 0.5709(2) 1.000 0.0224(6)
C9 Uani 0.8229(2) 0.0623(2) 0.4548(2) 1.000 0.0204(6)
C10 Uani 0.7333(2) -0.0675(2) 0.3938(2) 1.000 0.0191(6)
C11 Uani 0.6451(2) -0.1588(2) 0.4514(2) 1.000 0.0217(6)
C12 Uani 0.5704(3) -0.2841(2) 0.3804(2) 1.000 0.0268(7)
C13 Uani 0.5856(3) -0.3092(2) 0.2583(2) 1.000 0.0275(7)
C14 Uani 0.6723(3) -0.2135(2) 0.2025(2) 1.000 0.0249(6)
C15 Uani 0.7498(2) -0.0878(2) 0.2720(2) 1.000 0.0200(6)
C16 Uani 0.7325(3) 0.0319(3) 0.6426(3) 1.000 0.0339(8)
C17 Uani 0.6451(4) -0.1135(3) 0.5846(3) 1.000 0.0373(10)
C21 Uani 0.7339(2) 0.2733(2) -0.0056(2) 1.000 0.0220(6)
C22 Uani 0.7031(2) 0.3933(2) 0.0508(2) 1.000 0.0224(6)
C23 Uani 0.8409(2) 0.4673(2) 0.1358(2) 1.000 0.0227(6)
C23A Uani 0.9646(2) 0.4004(2) 0.1237(2) 1.000 0.0219(6)
C24 Uani 1.1258(3) 0.4299(2) 0.1806(2) 1.000 0.0307(7)
C25 Uani 1.2129(3) 0.3405(3) 0.1510(3) 1.000 0.0377(10)
C26 Uani 1.1460(3) 0.2203(3) 0.0665(3) 1.000 0.0374(9)
C27 Uani 0.9919(3) 0.1891(2) 0.0089(2) 1.000 0.0297(7)
C27A Uani 0.8972(2) 0.2793(2) 0.0359(2) 1.000 0.0217(6)
H31 Uiso 0.913(3) 0.031(3) 0.193(2) 1.000 0.033(6)
H51 Uiso 1.068(3) 0.298(2) 0.367(2) 1.000 0.026(6)
H61 Uiso 1.065(3) 0.400(3) 0.560(3) 1.000 0.054(8)
H71 Uiso 0.928(3) 0.282(3) 0.689(3) 1.000 0.040(7)
H121 Uiso 0.514(3) -0.352(3) 0.416(3) 1.000 0.036(7)
H131 Uiso 0.533(3) -0.394(2) 0.211(2) 1.000 0.021(5)
H141 Uiso 0.680(3) -0.233(2) 0.120(3) 1.000 0.030(6)
H161 Uiso 0.796(5) 0.035(4) 0.727(4) 1.000 0.096(14)
H162 Uiso 0.660(5) 0.082(4) 0.657(4) 1.000 0.094(13)
H171 Uiso 0.548(4) -0.127(3) 0.593(3) 1.000 0.066(10)
H172 Uiso 0.688(4) -0.172(4) 0.638(4) 1.000 0.078(12)
H211 Uiso 0.662(3) 0.207(3) -0.067(3) 1.000 0.032(6)
H221 Uiso 0.613(3) 0.417(3) 0.034(2) 1.000 0.030(6)
H231 Uiso 0.848(3) 0.554(3) 0.182(3) 1.000 0.033(6)
H241 Uiso 1.167(3) 0.503(3) 0.239(3) 1.000 0.029(6)
H251 Uiso 1.316(3) 0.362(3) 0.192(3) 1.000 0.043(7)
H261 Uiso 1.208(3) 0.159(3) 0.052(3) 1.000 0.047(8)
H271 Uiso 0.947(3) 0.110(3) -0.045(3) 1.000 0.035(7)

loop_
_atom_type_symbol
_atom_type_description
_atom_type_scat_dispersion_real
_atom_type_scat_dispersion_imag
_atom_type_scat_source
O O 0.0106 0.0060 'International Tables Vol C Tables 4.2.6.8 and 6.1.1.4'
Mo Mo -1.6832 0.6857 'International Tables Vol C Tables 4.2.6.8 and 6.1.1.4'
H H 0.0000 0.0000 'International Tables Vol C Tables 4.2.6.8 and 6.1.1.4'
C C 0.0033 0.0016 'International Tables Vol C Tables 4.2.6.8 and 6.1.1.4'

loop_
_geom_angle_atom_site_label_1
_geom_angle_atom_site_label_2
_geom_angle_atom_site_label_3
_geom_angle
_geom_angle_site_symmetry_1
_geom_angle_site_symmetry_2
_geom_angle_site_symmetry_3
_geom_angle_publ_flag
C1 Mo C2 79.71(8) . . . yes
C1 Mo C3 80.13(8) . . . yes
C1 Mo C4 96.92(8) . . . yes
C1 Mo C5 125.89(8) . . . yes
C1 Mo C21 87.76(8) . . . yes
C1 Mo C22 94.66(8) . . . yes
C1 Mo C23 128.45(8) . . . yes
C1 Mo C23A 145.74(8) . . . yes
C1 Mo C27A 116.22(8) . . . yes
C2 Mo C3 118.56(8) . . . yes
C2 Mo C4 91.00(8) . . . yes
C2 Mo C5 82.14(8) . . . yes
C2 Mo C21 128.33(8) . . . yes
C2 Mo C22 95.02(8) . . . yes
C2 Mo C23 90.34(8) . . . yes
C2 Mo C23A 119.14(8) . . . yes
C2 Mo C27A 148.09(8) . . . yes
C3 Mo C4 35.93(7) . . . yes
C3 Mo C5 65.15(7) . . . yes
C3 Mo C21 108.01(7) . . . yes
C3 Mo C22 144.00(7) . . . yes
C3 Mo C23 144.33(7) . . . yes
C3 Mo C23A 109.66(7) . . . yes
C3 Mo C27A 92.23(7) . . . yes
C4 Mo C5 33.05(7) . . . yes
C4 Mo C21 140.47(7) . . . yes
C4 Mo C22 167.74(7) . . . yes
C4 Mo C23 134.01(7) . . . yes
C4 Mo C23A 110.09(7) . . . yes
C4 Mo C27A 112.67(7) . . . yes
C5 Mo C21 140.67(7) . . . yes
C5 Mo C22 137.57(7) . . . yes
C5 Mo C23 102.03(7) . . . yes
C5 Mo C23A 86.77(7) . . . yes
C5 Mo C27A 105.77(7) . . . yes
C21 Mo C22 36.00(7) . . . yes
C21 Mo C23 59.69(7) . . . yes
C21 Mo C23A 58.00(7) . . . yes
C21 Mo C27A 35.01(7) . . . yes
C22 Mo C23 35.54(7) . . . yes
C22 Mo C23A 57.66(7) . . . yes
C22 Mo C27A 57.99(7) . . . yes
C23 Mo C23A 34.69(7) . . . yes
C23 Mo C27A 57.89(7) . . . yes
C23A Mo C27A 33.88(7) . . . yes
Mo C1 O1 176.55(19) . . . yes
Mo C2 O2 178.54(19) . . . yes
Mo C3 C4 73.44(11) . . . yes
Mo C3 C15 123.37(13) . . . yes
C4 C3 C15 105.85(17) . . . no
Mo C4 C3 70.63(11) . . . yes
Mo C4 C5 79.94(12) . . . yes
Mo C4 C9 117.68(14) . . . yes
C3 C4 C5 133.80(19) . . . no
C3 C4 C9 108.10(17) . . . no
C5 C4 C9 117.02(18) . . . no
Mo C5 C4 67.01(12) . . . yes
Mo C5 C6 126.14(16) . . . yes
C4 C5 C6 116.87(19) . . . no
C5 C6 C7 123.24(19) . . . no
C6 C7 C8 120.89(19) . . . no
C7 C8 C9 115.58(19) . . . no
C7 C8 C16 127.5(2) . . . no
C9 C8 C16 116.9(2) . . . no
C4 C9 C8 126.26(19) . . . no
C4 C9 C10 107.92(18) . . . no
C8 C9 C10 125.81(19) . . . no
C9 C10 C11 123.20(19) . . . no
C9 C10 C15 110.25(18) . . . no
C11 C10 C15 126.54(19) . . . no
C10 C11 C12 115.64(19) . . . no
C10 C11 C17 116.9(2) . . . no
C12 C11 C17 127.5(2) . . . no
C11 C12 C13 119.5(2) . . . no
C12 C13 C14 123.12(19) . . . no
C13 C14 C15 118.6(2) . . . no
C3 C15 C10 107.40(17) . . . no
C3 C15 C14 136.0(2) . . . no
C10 C15 C14 116.55(19) . . . no
C8 C16 C17 118.7(3) . . . no
C11 C17 C16 118.2(3) . . . no
Mo C21 C22 71.67(12) . . . yes
Mo C21 C27A 78.32(12) . . . yes
C22 C21 C27A 107.59(17) . . . no
Mo C22 C21 72.33(12) . . . yes
Mo C22 C23 73.94(12) . . . yes
C21 C22 C23 109.13(17) . . . no
Mo C23 C22 70.52(11) . . . yes
Mo C23 C23A 78.19(11) . . . yes
C22 C23 C23A 107.83(17) . . . no
Mo C23A C23 67.12(11) . . . yes
Mo C23A C24 125.16(15) . . . yes
Mo C23A C27A 71.97(11) . . . yes
C23 C23A C24 133.33(19) . . . no
C23 C23A C27A 107.28(17) . . . no
C24 C23A C27A 119.38(18) . . . no
C23A C24 C25 118.7(2) . . . no
C24 C25 C26 121.8(3) . . . no
C25 C26 C27 121.3(3) . . . no
C26 C27 C27A 118.9(2) . . . no
Mo C27A C21 66.68(11) . . . yes
Mo C27A C23A 74.15(12) . . . yes
Mo C27A C27 123.20(14) . . . yes
C21 C27A C23A 107.85(17) . . . no
C21 C27A C27 132.18(19) . . . no
C23A C27A C27 119.92(19) . . . no
Mo C3 H31 101.5(17) . . . no
C4 C3 H31 125.3(16) . . . no
C15 C3 H31 119.9(17) . . . no
Mo C5 H51 90.0(14) . . . no
C4 C5 H51 120.9(12) . . . no
C6 C5 H51 120.3(12) . . . no
C5 C6 H61 116(2) . . . no
C7 C6 H61 121(2) . . . no
C6 C7 H71 125.9(19) . . . no
C8 C7 H71 113.2(19) . . . no
C11 C12 H121 119.6(19) . . . no
C13 C12 H121 120.8(19) . . . no
C12 C13 H131 118.5(14) . . . no
C14 C13 H131 118.4(14) . . . no
C13 C14 H141 121.3(13) . . . no
C15 C14 H141 120.2(14) . . . no
C8 C16 H161 106(3) . . . no
C8 C16 H162 109(3) . . . no
C17 C16 H161 115(2) . . . no
C17 C16 H162 107(3) . . . no
H161 C16 H162 99(4) . . . no
C11 C17 H171 112(2) . . . no
C11 C17 H172 109(3) . . . no
C16 C17 H171 110.0(19) . . . no
C16 C17 H172 105(3) . . . no
H171 C17 H172 101(3) . . . no
Mo C21 H211 121.4(19) . . . no
C22 C21 H211 126.3(18) . . . no
C27A C21 H211 125.8(18) . . . no
Mo C22 H221 120.6(17) . . . no
C21 C22 H221 124.6(17) . . . no
C23 C22 H221 126.3(17) . . . no
Mo C23 H231 123.9(18) . . . no
C22 C23 H231 123.5(18) . . . no
C23A C23 H231 128.0(18) . . . no
C23A C24 H241 119.1(19) . . . no
C25 C24 H241 122.0(19) . . . no
C24 C25 H251 115.7(19) . . . no
C26 C25 H251 122.5(19) . . . no
C25 C26 H261 119.5(19) . . . no
C27 C26 H261 119.1(19) . . . no
C26 C27 H271 121.9(19) . . . no
C27A C27 H271 119.2(19) . . . no

loop_
_geom_bond_atom_site_label_1
_geom_bond_atom_site_label_2
_geom_bond_distance
_geom_bond_site_symmetry_1
_geom_bond_site_symmetry_2
_geom_bond_publ_flag
Mo C1 1.941(2) . . yes
Mo C2 1.951(2) . . yes
Mo C3 2.334(2) . . yes
Mo C4 2.372(2) . . yes
Mo C5 2.537(2) . . yes
Mo C21 2.295(2) . . yes
Mo C22 2.286(2) . . yes
Mo C23 2.330(2) . . yes
Mo C23A 2.476(2) . . yes
Mo C27A 2.447(2) . . yes
O1 C1 1.159(3) . . yes
O2 C2 1.154(3) . . yes
C3 C4 1.452(3) . . no
C3 C15 1.490(3) . . no
C4 C5 1.405(3) . . no
C4 C9 1.433(3) . . no
C5 C6 1.429(3) . . no
C6 C7 1.361(3) . . no
C7 C8 1.423(3) . . no
C8 C9 1.347(3) . . no
C8 C16 1.507(4) . . no
C9 C10 1.422(3) . . no
C10 C11 1.389(3) . . no
C10 C15 1.396(3) . . no
C11 C12 1.391(3) . . no
C11 C17 1.511(4) . . no
C12 C13 1.401(3) . . no
C13 C14 1.393(3) . . no
C14 C15 1.393(3) . . no
C16 C17 1.530(4) . . no
C21 C22 1.415(3) . . no
C21 C27A 1.433(3) . . no
C22 C23 1.409(3) . . no
C23 C23A 1.439(3) . . no
C23A C24 1.414(3) . . no
C23A C27A 1.435(3) . . no
C24 C25 1.370(4) . . no
C25 C26 1.409(4) . . no
C26 C27 1.358(4) . . no
C27 C27A 1.418(3) . . no
C3 H31 0.95(3) . . no
C5 H51 0.97(3) . . no
C6 H61 0.91(3) . . no
C7 H71 0.89(3) . . no
C12 H121 0.94(3) . . no
C13 H131 0.94(2) . . no
C14 H141 0.94(3) . . no
C16 H161 0.94(4) . . no
C16 H162 0.93(5) . . no
C17 H171 0.91(4) . . no
C17 H172 0.89(4) . . no
C21 H211 0.94(3) . . no
C22 H221 0.87(3) . . no
C23 H231 0.96(3) . . no
C24 H241 0.90(3) . . no
C25 H251 0.91(3) . . no
C26 H261 0.93(3) . . no
C27 H271 0.92(3) . . no
